data_7000281
loop_
_publ_author_name
'Godau, Tom'
'Platzmann, Florian'
'Heinemann, Frank W.'
'Burzlaff, Nicolai'

_publ_section_title
;
 An enantiopure N,N,S scorpionate ligand derived from (+)-camphor
;
_journal_coden_ASTM DTARAF
_journal_issue 2
_journal_name_full 'Dalton Transactions'
_journal_page_first 254
_journal_page_last 255
_journal_paper_doi 10.1039/b819596j
_journal_year 2009
_chemical_absolute_configuration rmad
_chemical_compound_source 'synthesis as described'
_chemical_formula_moiety 'C26 H37 Cl N4 S Zn, C H2 Cl2'
_chemical_formula_sum 'C27 H39 Cl3 N4 S Zn'
_chemical_formula_weight 623.4
_space_group_IT_number 19
_symmetry_cell_setting orthorhombic
_symmetry_Int_Tables_number 19
_symmetry_space_group_name_Hall 'P 2ac 2ab'
_symmetry_space_group_name_H-M 'P 21 21 21'
_atom_sites_solution_hydrogens geom
_atom_sites_solution_primary direct
_atom_sites_solution_secondary difmap
_audit_creation_date 2008-09-18T12:10:51-00:00
_audit_creation_method 'WinGX routine CIF_UPDATE'
_cell_angle_alpha 90
_cell_angle_beta 90
_cell_angle_gamma 90
_cell_formula_units_Z 4
_cell_length_a 11.6308(11)
_cell_length_b 11.9315(10)
_cell_length_c 21.7563(15)
_cell_measurement_reflns_used 338
_cell_measurement_temperature 150(2)
_cell_measurement_theta_max 20
_cell_measurement_theta_min 6
_cell_measurement_wavelength 0.71073
_cell_volume 3019.2(4)
_computing_cell_refinement 'EVALCCD (Duisenberg, 2003)'
_computing_data_collection 'COLLECT (Bruker-Nonius, 2002)'
_computing_data_reduction 'EVALCCD (Duisenberg, 2003)'
_computing_molecular_graphics 'Ortep-3 for Windows (Farrugia, 1997)'
_computing_publication_material 'WinGX publication routines (Farrugia, 1999)'
_computing_structure_refinement 'SHELXL-97 (Sheldrick, 1997)'
_computing_structure_solution 'SHELXS-86 (Sheldrick, 1986)'
_diffrn_ambient_temperature 150(2)
_diffrn_detector_area_resol_mean 9
_diffrn_measured_fraction_theta_full 0.998
_diffrn_measured_fraction_theta_max 0.998
_diffrn_measurement_device_type 'Bruker-Nonius KappaCCD'
_diffrn_measurement_method
;
\f- and \w-rotations with 1.50 \% and 225 sec per frame
;
_diffrn_radiation_monochromator graphite
_diffrn_radiation_probe x-ray
_diffrn_radiation_type MoK\a
_diffrn_radiation_wavelength 0.71073
_diffrn_reflns_av_R_equivalents 0.043
_diffrn_reflns_av_unetI/netI 0.0414
_diffrn_reflns_limit_h_max 15
_diffrn_reflns_limit_h_min -15
_diffrn_reflns_limit_k_max 16
_diffrn_reflns_limit_k_min -12
_diffrn_reflns_limit_l_max 29
_diffrn_reflns_limit_l_min -29
_diffrn_reflns_number 47917
_diffrn_reflns_theta_full 28.5
_diffrn_reflns_theta_max 28.5
_diffrn_reflns_theta_min 3.29
_exptl_absorpt_coefficient_mu 1.171
_exptl_absorpt_correction_T_max 0.940
_exptl_absorpt_correction_T_min 0.781
_exptl_absorpt_correction_type multi-scan
_exptl_absorpt_process_details 'SADABS, Bruker-AXS, 2002'
_exptl_crystal_colour colourless
_exptl_crystal_density_diffrn 1.371
_exptl_crystal_density_method 'not measured'
_exptl_crystal_description plate
_exptl_crystal_F_000 1304
_exptl_crystal_size_max 0.34
_exptl_crystal_size_mid 0.18
_exptl_crystal_size_min 0.05
_refine_diff_density_max 0.769
_refine_diff_density_min -0.685
_refine_diff_density_rms 0.064
_refine_ls_abs_structure_details 'Flack H D (1983), Acta Cryst. A39, 876-881'
_refine_ls_abs_structure_Flack 0.009(8)
_refine_ls_extinction_method none
_refine_ls_goodness_of_fit_ref 1.029
_refine_ls_hydrogen_treatment constr
_refine_ls_matrix_type full
_refine_ls_number_parameters 326
_refine_ls_number_reflns 7649
_refine_ls_number_restraints 0
_refine_ls_restrained_S_all 1.029
_refine_ls_R_factor_all 0.046
_refine_ls_R_factor_gt 0.0343
_refine_ls_shift/su_max 0.001
_refine_ls_shift/su_mean 0
_refine_ls_structure_factor_coef Fsqd
_refine_ls_weighting_details 'calc w=1/[\s^2^(Fo^2^)+(0.0338P)^2^+1.1637P] where P=(Fo^2^+2Fc^2^)/3'
_refine_ls_weighting_scheme calc
_refine_ls_wR_factor_gt 0.0709
_refine_ls_wR_factor_ref 0.0743
_reflns_number_gt 6614
_reflns_number_total 7649
_reflns_threshold_expression >2sigma(I)
_cod_data_source_file B819596J.txt
_cod_data_source_block tgbu01
_cod_database_code 7000281

loop_
_symmetry_equiv_pos_as_xyz
'x, y, z'
'-x+1/2, -y, z+1/2'
'x+1/2, -y+1/2, -z'
'-x, y+1/2, -z+1/2'

loop_
_atom_site_label
_atom_site_type_symbol
_atom_site_fract_x
_atom_site_fract_y
_atom_site_fract_z
_atom_site_U_iso_or_equiv
_atom_site_adp_type
_atom_site_occupancy
_atom_site_symmetry_multiplicity
_atom_site_calc_flag
_atom_site_refinement_flags
_atom_site_disorder_assembly
_atom_site_disorder_group
C1 C 0.52032(16) -0.10712(19) 0.20336(9) 0.0159(4) Uani 1 1 d . . .
H1 H 0.5171 -0.1814 0.2225 0.019 Uiso 1 1 calc R . .
C2 C 0.4581(2) -0.02685(18) 0.24908(10) 0.0199(4) Uani 1 1 d . . .
C3 C 0.3406(2) -0.0786(2) 0.26309(13) 0.0293(6) Uani 1 1 d . . .
H3A H 0.296 -0.082 0.226 0.044 Uiso 1 1 calc R . .
H3B H 0.3013 -0.0333 0.2929 0.044 Uiso 1 1 calc R . .
H3C H 0.351 -0.1529 0.2791 0.044 Uiso 1 1 calc R . .
C4 C 0.5289(2) -0.0217(2) 0.30826(11) 0.0299(6) Uani 1 1 d . . .
H4A H 0.6028 0.0104 0.2996 0.045 Uiso 1 1 calc R . .
H4B H 0.5387 -0.096 0.3243 0.045 Uiso 1 1 calc R . .
H4C H 0.4896 0.0237 0.338 0.045 Uiso 1 1 calc R . .
C11 C 0.3851(2) -0.20068(17) 0.12804(11) 0.0195(5) Uani 1 1 d . . .
H11 H 0.3652 -0.2636 0.1509 0.023 Uiso 1 1 calc R . .
C12 C 0.3419(2) -0.17117(19) 0.07208(11) 0.0194(5) Uani 1 1 d . . .
C13 C 0.39787(19) -0.07123(18) 0.05676(10) 0.0164(5) Uani 1 1 d . . .
C14 C 0.3507(2) -0.0288(2) -0.00328(11) 0.0223(5) Uani 1 1 d . . .
C15 C 0.2274(2) 0.0097(2) 0.01437(13) 0.0315(6) Uani 1 1 d . . .
H15A H 0.2292 0.0597 0.0495 0.038 Uiso 1 1 calc R . .
H15B H 0.1906 0.0478 -0.0198 0.038 Uiso 1 1 calc R . .
C16 C 0.1633(2) -0.1003(2) 0.03027(13) 0.0326(6) Uani 1 1 d . . .
H16A H 0.1352 -0.099 0.0722 0.039 Uiso 1 1 calc R . .
H16B H 0.099 -0.1124 0.0027 0.039 Uiso 1 1 calc R . .
C17 C 0.2560(2) -0.1920(2) 0.02182(11) 0.0226(5) Uani 1 1 d . . .
H17 H 0.2277 -0.2691 0.0181 0.027 Uiso 1 1 calc R . .
C18 C 0.3234(2) -0.1458(2) -0.03420(11) 0.0267(6) Uani 1 1 d . . .
C19 C 0.4304(3) -0.2143(3) -0.04857(15) 0.0481(8) Uani 1 1 d . . .
H19A H 0.4771 -0.2202 -0.0123 0.072 Uiso 1 1 calc R . .
H19B H 0.4735 -0.1781 -0.0806 0.072 Uiso 1 1 calc R . .
H19C H 0.4082 -0.2879 -0.0619 0.072 Uiso 1 1 calc R . .
C20 C 0.2505(3) -0.1376(3) -0.09266(13) 0.0455(8) Uani 1 1 d . . .
H20A H 0.1824 -0.0946 -0.0843 0.068 Uiso 1 1 calc R . .
H20B H 0.2291 -0.2115 -0.1059 0.068 Uiso 1 1 calc R . .
H20C H 0.2941 -0.1015 -0.1244 0.068 Uiso 1 1 calc R . .
C21 C 0.4223(3) 0.0539(3) -0.03995(13) 0.0431(8) Uani 1 1 d . . .
H21A H 0.3822 0.0735 -0.077 0.065 Uiso 1 1 calc R . .
H21B H 0.4948 0.0203 -0.0502 0.065 Uiso 1 1 calc R . .
H21C H 0.4352 0.1201 -0.0159 0.065 Uiso 1 1 calc R . .
C31 C 0.72931(19) -0.13306(17) 0.22730(10) 0.0159(4) Uani 1 1 d . . .
H31 H 0.7255 -0.2004 0.2487 0.019 Uiso 1 1 calc R . .
C32 C 0.82289(19) -0.06488(18) 0.22207(10) 0.0163(4) Uani 1 1 d . . .
C33 C 0.78676(19) 0.02510(17) 0.18530(10) 0.0155(4) Uani 1 1 d . . .
C34 C 0.88783(17) 0.10221(19) 0.17404(10) 0.0171(4) Uani 1 1 d . . .
C35 C 0.9694(2) 0.03083(17) 0.13252(11) 0.0212(4) Uani 1 1 d . . .
H35A H 0.9284 0.0016 0.0972 0.025 Uiso 1 1 calc R . .
H35B H 1.0338 0.0755 0.1182 0.025 Uiso 1 1 calc R . .
C36 C 1.0116(2) -0.0662(2) 0.17471(11) 0.0219(5) Uani 1 1 d . . .
H36A H 0.9911 -0.1387 0.1577 0.026 Uiso 1 1 calc R . .
H36B H 1.0943 -0.0632 0.1804 0.026 Uiso 1 1 calc R . .
C37 C 0.9477(2) -0.04442(17) 0.23588(10) 0.0180(4) Uani 1 1 d . . .
H37 H 0.9785 -0.0831 0.2721 0.022 Uiso 1 1 calc R . .
C38 C 0.9480(2) 0.08696(17) 0.23888(10) 0.0206(5) Uani 1 1 d . . .
C39 C 0.8774(2) 0.1343(2) 0.29243(12) 0.0307(6) Uani 1 1 d . . .
H39A H 0.8014 0.103 0.2915 0.046 Uiso 1 1 calc R . .
H39B H 0.8727 0.2144 0.2887 0.046 Uiso 1 1 calc R . .
H39C H 0.9139 0.1152 0.3306 0.046 Uiso 1 1 calc R . .
C40 C 1.0690(2) 0.13779(19) 0.24169(13) 0.0279(6) Uani 1 1 d . . .
H40A H 1.1145 0.1087 0.2085 0.042 Uiso 1 1 calc R . .
H40B H 1.1043 0.1187 0.2802 0.042 Uiso 1 1 calc R . .
H40C H 1.0638 0.2178 0.2381 0.042 Uiso 1 1 calc R . .
C41 C 0.8652(2) 0.21957(18) 0.15118(12) 0.0262(6) Uani 1 1 d . . .
H41A H 0.937 0.2584 0.1462 0.039 Uiso 1 1 calc R . .
H41B H 0.8183 0.2588 0.1804 0.039 Uiso 1 1 calc R . .
H41C H 0.8261 0.2162 0.1124 0.039 Uiso 1 1 calc R . .
Cl1 Cl 0.57865(5) 0.24770(5) 0.07059(3) 0.02860(14) Uani 1 1 d . . .
N11 N 0.47035(17) -0.03734(14) 0.09997(8) 0.0180(4) Uani 1 1 d . . .
N12 N 0.46357(16) -0.11973(14) 0.14420(8) 0.0170(4) Uani 1 1 d . . .
N31 N 0.67793(16) 0.01727(15) 0.16927(8) 0.0164(4) Uani 1 1 d . . .
N32 N 0.64230(15) -0.08339(14) 0.19509(8) 0.0145(4) Uani 1 1 d . . .
S1 S 0.43418(5) 0.11724(5) 0.22010(3) 0.02866(14) Uani 1 1 d . . .
Zn1 Zn 0.54268(2) 0.10903(2) 0.133643(12) 0.01766(6) Uani 1 1 d . . .
C51 C 0.2821(3) 0.3557(3) 0.04552(15) 0.0447(8) Uani 1 1 d . . .
H51A H 0.3582 0.3225 0.0463 0.054 Uiso 1 1 calc R . .
H51B H 0.2419 0.3269 0.0098 0.054 Uiso 1 1 calc R . .
Cl51 Cl 0.29451(14) 0.50127(9) 0.03938(7) 0.0974(4) Uani 1 1 d . . .
Cl52 Cl 0.20743(10) 0.31718(9) 0.11216(4) 0.0670(3) Uani 1 1 d . . .

loop_
_atom_site_aniso_label
_atom_site_aniso_U_11
_atom_site_aniso_U_22
_atom_site_aniso_U_33
_atom_site_aniso_U_23
_atom_site_aniso_U_13
_atom_site_aniso_U_12
C1 0.0131(10) 0.0163(10) 0.0182(10) 0.0054(9) 0.0001(8) -0.0029(9)
C2 0.0188(11) 0.0182(10) 0.0228(11) 0.0037(8) 0.0020(10) 0.0002(10)
C3 0.0200(12) 0.0291(14) 0.0388(15) 0.0033(11) 0.0060(11) -0.0021(10)
C4 0.0250(14) 0.0412(15) 0.0234(12) -0.0055(11) 0.0027(11) 0.0009(12)
C11 0.0242(11) 0.0130(10) 0.0213(12) 0.0032(9) -0.0015(10) -0.0071(8)
C12 0.0194(11) 0.0159(11) 0.0230(12) -0.0014(9) 0.0008(10) -0.0014(9)
C13 0.0148(11) 0.0178(10) 0.0167(11) 0.0027(8) 0.0015(9) 0.0008(8)
C14 0.0248(13) 0.0249(12) 0.0171(11) 0.0035(10) -0.0025(10) -0.0008(10)
C15 0.0290(14) 0.0263(13) 0.0392(16) -0.0027(11) -0.0091(12) 0.0100(11)
C16 0.0180(12) 0.0420(15) 0.0377(14) -0.0027(13) -0.0003(10) 0.0038(12)
C17 0.0234(13) 0.0209(11) 0.0233(13) -0.0012(10) -0.0068(10) -0.0030(10)
C18 0.0335(15) 0.0276(13) 0.0190(12) -0.0049(10) 0.0033(11) 0.0018(10)
C19 0.055(2) 0.0484(18) 0.0414(17) -0.0135(14) 0.0161(16) 0.0121(15)
C20 0.064(2) 0.0500(19) 0.0222(14) 0.0015(13) -0.0087(14) -0.0092(15)
C21 0.0526(19) 0.0455(17) 0.0311(15) 0.0213(13) -0.0059(14) -0.0174(15)
C31 0.0210(11) 0.0107(10) 0.0161(11) 0.0011(8) -0.0020(9) 0.0018(8)
C32 0.0173(11) 0.0139(10) 0.0178(11) -0.0003(8) -0.0020(9) 0.0021(8)
C33 0.0163(11) 0.0126(10) 0.0175(11) -0.0004(8) -0.0002(9) 0.0007(8)
C34 0.0128(10) 0.0128(10) 0.0256(11) 0.0034(9) -0.0004(8) -0.0010(9)
C35 0.0193(11) 0.0187(10) 0.0255(11) 0.0021(9) 0.0013(11) 0.0000(8)
C36 0.0161(11) 0.0174(11) 0.0322(13) -0.0030(9) -0.0026(10) 0.0038(8)
C37 0.0163(11) 0.0141(10) 0.0237(11) 0.0016(8) -0.0045(10) 0.0013(9)
C38 0.0185(11) 0.0156(10) 0.0276(12) -0.0047(8) -0.0033(10) -0.0010(9)
C39 0.0312(14) 0.0289(14) 0.0320(14) -0.0148(11) -0.0017(11) -0.0017(10)
C40 0.0224(13) 0.0202(12) 0.0411(15) -0.0040(10) -0.0100(11) -0.0028(9)
C41 0.0172(12) 0.0154(11) 0.0460(16) 0.0073(10) -0.0021(11) -0.0001(9)
Cl1 0.0266(3) 0.0200(3) 0.0392(3) 0.0137(2) 0.0017(3) -0.0017(2)
N11 0.0176(10) 0.0159(9) 0.0206(9) 0.0079(7) -0.0032(8) -0.0035(8)
N12 0.0179(8) 0.0148(8) 0.0184(9) 0.0064(7) -0.0033(8) -0.0033(8)
N31 0.0148(9) 0.0140(9) 0.0205(10) 0.0054(7) 0.0012(8) -0.0008(7)
N32 0.0131(9) 0.0110(9) 0.0195(9) 0.0053(7) -0.0008(7) -0.0021(6)
S1 0.0331(3) 0.0166(3) 0.0364(3) 0.0005(3) 0.0121(3) 0.0050(3)
Zn1 0.01515(11) 0.01211(11) 0.02572(13) 0.00545(10) -0.00100(11) -0.00034(10)
C51 0.0452(18) 0.0437(18) 0.0453(18) 0.0014(14) -0.0044(15) 0.0082(14)
Cl51 0.1269(11) 0.0512(6) 0.1141(10) 0.0309(6) 0.0179(9) 0.0107(7)
Cl52 0.0748(7) 0.0851(7) 0.0411(5) 0.0119(5) -0.0082(5) -0.0174(6)

loop_
_atom_type_symbol
_atom_type_description
_atom_type_scat_dispersion_real
_atom_type_scat_dispersion_imag
_atom_type_scat_source
C C 0.0033 0.0016 'International Tables Vol C Tables 4.2.6.8 and 6.1.1.4'
H H 0 0 'International Tables Vol C Tables 4.2.6.8 and 6.1.1.4'
Cl Cl 0.1484 0.1585 'International Tables Vol C Tables 4.2.6.8 and 6.1.1.4'
N N 0.0061 0.0033 'International Tables Vol C Tables 4.2.6.8 and 6.1.1.4'
S S 0.1246 0.1234 'International Tables Vol C Tables 4.2.6.8 and 6.1.1.4'
Zn Zn 0.2839 1.4301 'International Tables Vol C Tables 4.2.6.8 and 6.1.1.4'

loop_
_geom_angle_atom_site_label_1
_geom_angle_atom_site_label_2
_geom_angle_atom_site_label_3
_geom_angle
_geom_angle_site_symmetry_1
_geom_angle_site_symmetry_3
_geom_angle_publ_flag
N12 C1 N32 110.65(16) . . ?
N12 C1 C2 114.67(17) . . ?
N32 C1 C2 114.29(18) . . ?
N12 C1 H1 105.4 . . ?
N32 C1 H1 105.4 . . ?
C2 C1 H1 105.4 . . ?
C3 C2 C4 109.2(2) . . ?
C3 C2 C1 107.10(18) . . ?
C4 C2 C1 108.15(19) . . ?
C3 C2 S1 107.97(17) . . ?
C4 C2 S1 109.27(16) . . ?
C1 C2 S1 115.01(15) . . ?
C2 C3 H3A 109.5 . . ?
C2 C3 H3B 109.5 . . ?
H3A C3 H3B 109.5 . . ?
C2 C3 H3C 109.5 . . ?
H3A C3 H3C 109.5 . . ?
H3B C3 H3C 109.5 . . ?
C2 C4 H4A 109.5 . . ?
C2 C4 H4B 109.5 . . ?
H4A C4 H4B 109.5 . . ?
C2 C4 H4C 109.5 . . ?
H4A C4 H4C 109.5 . . ?
H4B C4 H4C 109.5 . . ?
C12 C11 N12 106.94(18) . . ?
C12 C11 H11 126.5 . . ?
N12 C11 H11 126.5 . . ?
C11 C12 C13 105.2(2) . . ?
C11 C12 C17 148.5(2) . . ?
C13 C12 C17 106.1(2) . . ?
N11 C13 C12 112.76(19) . . ?
N11 C13 C14 138.1(2) . . ?
C12 C13 C14 108.9(2) . . ?
C13 C14 C21 118.4(2) . . ?
C13 C14 C15 102.8(2) . . ?
C21 C14 C15 116.4(2) . . ?
C13 C14 C18 98.34(18) . . ?
C21 C14 C18 117.4(2) . . ?
C15 C14 C18 100.38(19) . . ?
C16 C15 C14 104.45(19) . . ?
C16 C15 H15A 110.9 . . ?
C14 C15 H15A 110.9 . . ?
C16 C15 H15B 110.9 . . ?
C14 C15 H15B 110.9 . . ?
H15A C15 H15B 108.9 . . ?
C17 C16 C15 103.75(19) . . ?
C17 C16 H16A 111 . . ?
C15 C16 H16A 111 . . ?
C17 C16 H16B 111 . . ?
C15 C16 H16B 111 . . ?
H16A C16 H16B 109 . . ?
C12 C17 C16 105.0(2) . . ?
C12 C17 C18 100.20(19) . . ?
C16 C17 C18 101.2(2) . . ?
C12 C17 H17 116.1 . . ?
C16 C17 H17 116.1 . . ?
C18 C17 H17 116.1 . . ?
C19 C18 C20 108.5(2) . . ?
C19 C18 C17 112.5(2) . . ?
C20 C18 C17 113.3(2) . . ?
C19 C18 C14 113.4(2) . . ?
C20 C18 C14 114.1(2) . . ?
C17 C18 C14 94.67(18) . . ?
C18 C19 H19A 109.5 . . ?
C18 C19 H19B 109.5 . . ?
H19A C19 H19B 109.5 . . ?
C18 C19 H19C 109.5 . . ?
H19A C19 H19C 109.5 . . ?
H19B C19 H19C 109.5 . . ?
C18 C20 H20A 109.5 . . ?
C18 C20 H20B 109.5 . . ?
H20A C20 H20B 109.5 . . ?
C18 C20 H20C 109.5 . . ?
H20A C20 H20C 109.5 . . ?
H20B C20 H20C 109.5 . . ?
C14 C21 H21A 109.5 . . ?
C14 C21 H21B 109.5 . . ?
H21A C21 H21B 109.5 . . ?
C14 C21 H21C 109.5 . . ?
H21A C21 H21C 109.5 . . ?
H21B C21 H21C 109.5 . . ?
C32 C31 N32 106.84(18) . . ?
C32 C31 H31 126.6 . . ?
N32 C31 H31 126.6 . . ?
C31 C32 C33 105.37(19) . . ?
C31 C32 C37 148.4(2) . . ?
C33 C32 C37 106.20(18) . . ?
N31 C33 C32 112.62(19) . . ?
N31 C33 C34 138.4(2) . . ?
C32 C33 C34 108.97(18) . . ?
C41 C34 C33 118.85(18) . . ?
C41 C34 C35 114.90(19) . . ?
C33 C34 C35 103.54(18) . . ?
C41 C34 C38 118.46(19) . . ?
C33 C34 C38 97.43(17) . . ?
C35 C34 C38 100.57(17) . . ?
C36 C35 C34 104.84(18) . . ?
C36 C35 H35A 110.8 . . ?
C34 C35 H35A 110.8 . . ?
C36 C35 H35B 110.8 . . ?
C34 C35 H35B 110.8 . . ?
H35A C35 H35B 108.9 . . ?
C37 C36 C35 103.34(17) . . ?
C37 C36 H36A 111.1 . . ?
C35 C36 H36A 111.1 . . ?
C37 C36 H36B 111.1 . . ?
C35 C36 H36B 111.1 . . ?
H36A C36 H36B 109.1 . . ?
C32 C37 C36 105.37(18) . . ?
C32 C37 C38 99.94(17) . . ?
C36 C37 C38 101.70(18) . . ?
C32 C37 H37 115.9 . . ?
C36 C37 H37 115.9 . . ?
C38 C37 H37 115.9 . . ?
C40 C38 C39 108.39(19) . . ?
C40 C38 C37 113.51(19) . . ?
C39 C38 C37 113.5(2) . . ?
C40 C38 C34 113.29(19) . . ?
C39 C38 C34 113.40(19) . . ?
C37 C38 C34 94.40(16) . . ?
C38 C39 H39A 109.5 . . ?
C38 C39 H39B 109.5 . . ?
H39A C39 H39B 109.5 . . ?
C38 C39 H39C 109.5 . . ?
H39A C39 H39C 109.5 . . ?
H39B C39 H39C 109.5 . . ?
C38 C40 H40A 109.5 . . ?
C38 C40 H40B 109.5 . . ?
H40A C40 H40B 109.5 . . ?
C38 C40 H40C 109.5 . . ?
H40A C40 H40C 109.5 . . ?
H40B C40 H40C 109.5 . . ?
C34 C41 H41A 109.5 . . ?
C34 C41 H41B 109.5 . . ?
H41A C41 H41B 109.5 . . ?
C34 C41 H41C 109.5 . . ?
H41A C41 H41C 109.5 . . ?
H41B C41 H41C 109.5 . . ?
C13 N11 N12 103.96(17) . . ?
C13 N11 Zn1 139.98(15) . . ?
N12 N11 Zn1 112.18(13) . . ?
C11 N12 N11 111.14(17) . . ?
C11 N12 C1 126.89(17) . . ?
N11 N12 C1 121.22(17) . . ?
C33 N31 N32 103.95(17) . . ?
C33 N31 Zn1 142.51(15) . . ?
N32 N31 Zn1 112.49(13) . . ?
C31 N32 N31 111.19(17) . . ?
C31 N32 C1 124.99(17) . . ?
N31 N32 C1 120.54(17) . . ?
C2 S1 Zn1 99.14(8) . . ?
N31 Zn1 N11 89.72(7) . . ?
N31 Zn1 Cl1 119.32(5) . . ?
N11 Zn1 Cl1 119.53(5) . . ?
N31 Zn1 S1 97.77(5) . . ?
N11 Zn1 S1 95.95(6) . . ?
Cl1 Zn1 S1 126.41(3) . . ?
Cl51 C51 Cl52 111.41(19) . . ?
Cl51 C51 H51A 109.3 . . ?
Cl52 C51 H51A 109.3 . . ?
Cl51 C51 H51B 109.3 . . ?
Cl52 C51 H51B 109.3 . . ?
H51A C51 H51B 108 . . ?

loop_
_geom_bond_atom_site_label_1
_geom_bond_atom_site_label_2
_geom_bond_distance
_geom_bond_site_symmetry_2
_geom_bond_publ_flag
C1 N12 1.454(3) . ?
C1 N32 1.458(2) . ?
C1 C2 1.559(3) . ?
C1 H1 0.98 . ?
C2 C3 1.529(3) . ?
C2 C4 1.530(3) . ?
C2 S1 1.852(2) . ?
C3 H3A 0.96 . ?
C3 H3B 0.96 . ?
C3 H3C 0.96 . ?
C4 H4A 0.96 . ?
C4 H4B 0.96 . ?
C4 H4C 0.96 . ?
C11 C12 1.363(3) . ?
C11 N12 1.375(3) . ?
C11 H11 0.93 . ?
C12 C13 1.399(3) . ?
C12 C17 1.502(3) . ?
C13 N11 1.326(3) . ?
C13 C14 1.505(3) . ?
C14 C21 1.517(4) . ?
C14 C15 1.554(4) . ?
C14 C18 1.582(3) . ?
C15 C16 1.548(4) . ?
C15 H15A 0.97 . ?
C15 H15B 0.97 . ?
C16 C17 1.547(3) . ?
C16 H16A 0.97 . ?
C16 H16B 0.97 . ?
C17 C18 1.551(4) . ?
C17 H17 0.98 . ?
C18 C19 1.522(4) . ?
C18 C20 1.532(4) . ?
C19 H19A 0.96 . ?
C19 H19B 0.96 . ?
C19 H19C 0.96 . ?
C20 H20A 0.96 . ?
C20 H20B 0.96 . ?
C20 H20C 0.96 . ?
C21 H21A 0.96 . ?
C21 H21B 0.96 . ?
C21 H21C 0.96 . ?
C31 C32 1.364(3) . ?
C31 N32 1.366(3) . ?
C31 H31 0.93 . ?
C32 C33 1.403(3) . ?
C32 C37 1.503(3) . ?
C33 N31 1.316(3) . ?
C33 C34 1.513(3) . ?
C34 C41 1.509(3) . ?
C34 C35 1.563(3) . ?
C34 C38 1.585(3) . ?
C35 C36 1.557(3) . ?
C35 H35A 0.97 . ?
C35 H35B 0.97 . ?
C36 C37 1.546(3) . ?
C36 H36A 0.97 . ?
C36 H36B 0.97 . ?
C37 C38 1.569(3) . ?
C37 H37 0.98 . ?
C38 C40 1.533(3) . ?
C38 C39 1.534(3) . ?
C39 H39A 0.96 . ?
C39 H39B 0.96 . ?
C39 H39C 0.96 . ?
C40 H40A 0.96 . ?
C40 H40B 0.96 . ?
C40 H40C 0.96 . ?
C41 H41A 0.96 . ?
C41 H41B 0.96 . ?
C41 H41C 0.96 . ?
Cl1 Zn1 2.1895(6) . ?
N11 N12 1.378(2) . ?
N11 Zn1 2.0724(18) . ?
N31 N32 1.389(2) . ?
N31 Zn1 2.0674(18) . ?
S1 Zn1 2.2672(7) . ?
C51 Cl51 1.748(3) . ?
C51 Cl52 1.751(3) . ?
C51 H51A 0.97 . ?
C51 H51B 0.97 . ?
